data_7111056
loop_
_publ_author_name
'Behm, Robert'
'Gokel, George W.'
'Gloeckner, Charles'
'Grayson, Michael A.'
'Gross, Michael L.'

_publ_section_title
;
 Pyxophanes: selective gas phase ion complexation by
 1,6,13,18-tetraoxa[6.6]paracyclophane-3,15-diyne
;
_journal_issue 23
_journal_name_full 'Chemical Communications'
_journal_page_first 2377
_journal_paper_doi 10.1039/b005443g
_journal_year 2000
_chemical_formula_moiety 'C20 H16 O4'
_chemical_formula_sum 'C20 H16 O4'
_chemical_formula_weight 320.33
_chemical_melting_point 265.5(5)
_chemical_name_common pyxophane
_chemical_name_systematic
; 
 ? 
;
_space_group_IT_number 14
_symmetry_cell_setting monoclinic
_symmetry_space_group_name_Hall '-P 2ybc'
_symmetry_space_group_name_H-M 'P 1 21/c 1'
_atom_sites_solution_hydrogens geom
_atom_sites_solution_primary direct
_atom_sites_solution_secondary difmap
_audit_creation_method SHELXL-97
_cell_angle_alpha 90.00
_cell_angle_beta 109.810(15)
_cell_angle_gamma 90.00
_cell_formula_units_Z 2
_cell_length_a 9.7819(19)
_cell_length_b 10.582(3)
_cell_length_c 7.8500(16)
_cell_measurement_temperature 298(2)
_cell_volume 764.5(3)
_computing_structure_refinement 'SHELXL-97 (Sheldrick, 1997)'
_computing_structure_solution 'SHELXS-97 (Sheldrick, 1990)'
_diffrn_ambient_temperature 298(2)
_diffrn_measured_fraction_theta_full 0.941
_diffrn_measured_fraction_theta_max 0.941
_diffrn_radiation_monochromator graphite
_diffrn_radiation_source 'fine-focus sealed tube'
_diffrn_radiation_type CuK\a
_diffrn_radiation_wavelength 1.54180
_diffrn_reflns_av_R_equivalents 0.0512
_diffrn_reflns_av_sigmaI/netI 0.0552
_diffrn_reflns_limit_h_max 11
_diffrn_reflns_limit_h_min -11
_diffrn_reflns_limit_k_max 12
_diffrn_reflns_limit_k_min -1
_diffrn_reflns_limit_l_max 9
_diffrn_reflns_limit_l_min -1
_diffrn_reflns_number 1806
_diffrn_reflns_theta_full 67.37
_diffrn_reflns_theta_max 67.37
_diffrn_reflns_theta_min 4.81
_exptl_absorpt_coefficient_mu 0.791
_exptl_absorpt_correction_T_max 0.8578
_exptl_absorpt_correction_T_min 0.7972
_exptl_crystal_density_diffrn 1.392
_exptl_crystal_density_method 'not measured'
_exptl_crystal_F_000 336
_exptl_crystal_size_max 0.30
_exptl_crystal_size_mid 0.25
_exptl_crystal_size_min 0.20
_refine_diff_density_max 0.159
_refine_diff_density_min -0.147
_refine_diff_density_rms 0.044
_refine_ls_extinction_coef 0.014(2)
_refine_ls_extinction_expression Fc^*^=kFc[1+0.001xFc^2^\l^3^/sin(2\q)]^-1/4^
_refine_ls_extinction_method SHELXL
_refine_ls_goodness_of_fit_ref 1.015
_refine_ls_hydrogen_treatment mixed
_refine_ls_matrix_type full
_refine_ls_number_parameters 110
_refine_ls_number_reflns 1300
_refine_ls_number_restraints 0
_refine_ls_restrained_S_all 1.015
_refine_ls_R_factor_all 0.0772
_refine_ls_R_factor_gt 0.0460
_refine_ls_shift/su_max 0.056
_refine_ls_shift/su_mean 0.004
_refine_ls_structure_factor_coef Fsqd
_refine_ls_weighting_details 'calc w=1/[\s^2^(Fo^2^)+(0.0818P)^2^+0.0562P] where P=(Fo^2^+2Fc^2^)/3'
_refine_ls_weighting_scheme calc
_refine_ls_wR_factor_gt 0.1235
_refine_ls_wR_factor_ref 0.1558
_reflns_number_gt 811
_reflns_number_total 1300
_reflns_threshold_expression >2sigma(I)
_cod_data_source_file b005443gsup1.cif
_cod_data_source_block 1
_cod_depositor_comments
;
The following automatic conversions were performed:

'_chemical_melting_point' value '265-266' was changed to '265.5(5)' -
the average value was taken and precision was
estimated.

'_symmetry_cell_setting' value 'Monoclinic' changed to
'monoclinic' according to
/home/saulius/struct/CIF-dictionaries/cif_core.dic dictionary named
'cif_core.dic' version 2.4.2 from 2011-04-26.

Automatic conversion script
Id: cif_fix_values 1891 2012-01-12 08:04:46Z andrius 
;
_cod_original_sg_symbol_H-M P21/c
_cod_database_code 7111056

loop_
_symmetry_equiv_pos_as_xyz
'x, y, z'
'-x, y+1/2, -z+1/2'
'-x, -y, -z'
'x, -y-1/2, z-1/2'

loop_
_atom_site_label
_atom_site_type_symbol
_atom_site_fract_x
_atom_site_fract_y
_atom_site_fract_z
_atom_site_U_iso_or_equiv
_atom_site_adp_type
_atom_site_occupancy
_atom_site_symmetry_multiplicity
_atom_site_calc_flag
_atom_site_refinement_flags
O1 O 0.6091(2) 0.30967(17) 0.1282(2) 0.0643(6) Uani 1 1 d .
O2 O 0.08783(19) 0.4473(2) 0.2057(2) 0.0661(6) Uani 1 1 d .
C3 C 0.4839(3) 0.3529(2) 0.1543(3) 0.0500(6) Uani 1 1 d .
C4 C 0.3424(3) 0.4997(2) 0.2580(3) 0.0476(6) Uani 1 1 d .
H4 H 0.3357 0.5754 0.3148 0.057 Uiso 1 1 calc R
C5 C 0.2221(3) 0.4218(2) 0.1927(3) 0.0497(7) Uani 1 1 d .
C6 C 0.4725(3) 0.4646(2) 0.2385(3) 0.0487(6) Uani 1 1 d .
H6 H 0.5531 0.5171 0.2827 0.058 Uiso 1 1 calc R
C7 C 0.2339(3) 0.3092(2) 0.1068(3) 0.0573(7) Uani 1 1 d .
H7 H 0.1536 0.2563 0.0626 0.069 Uiso 1 1 calc R
C8 C 0.1969(3) 0.5991(3) 0.6215(4) 0.0569(7) Uani 1 1 d .
C9 C 0.3634(3) 0.2759(2) 0.0869(3) 0.0564(7) Uani 1 1 d .
H9 H 0.3701 0.2011 0.0279 0.068 Uiso 1 1 calc R
C10 C 0.1381(3) 0.5872(3) 0.4638(3) 0.0596(8) Uani 1 1 d .
C11 C 0.0670(3) 0.5699(3) 0.2678(3) 0.0619(8) Uani 1 1 d .
H11A H -0.0363 0.5851 0.2371 0.074 Uiso 1 1 calc R
H11B H 0.1046 0.6324 0.2047 0.074 Uiso 1 1 calc R
C12 C 0.7326(3) 0.3915(3) 0.1816(3) 0.0615(8) Uani 1 1 d .
H12A H 0.7024 0.4753 0.1332 0.074 Uiso 1 1 calc R
H12B H 0.8029 0.3609 0.1290 0.074 Uiso 1 1 calc R

loop_
_atom_site_aniso_label
_atom_site_aniso_U_11
_atom_site_aniso_U_22
_atom_site_aniso_U_33
_atom_site_aniso_U_23
_atom_site_aniso_U_13
_atom_site_aniso_U_12
O1 0.0789(13) 0.0586(12) 0.0527(12) -0.0061(9) 0.0187(9) 0.0121(10)
O2 0.0589(11) 0.0817(14) 0.0516(11) 0.0005(10) 0.0109(9) -0.0092(10)
C3 0.0671(15) 0.0465(14) 0.0298(12) 0.0026(11) 0.0078(11) 0.0045(12)
C4 0.0601(14) 0.0443(13) 0.0332(12) -0.0023(11) 0.0093(10) -0.0038(11)
C5 0.0539(14) 0.0576(16) 0.0299(11) 0.0074(12) 0.0042(10) -0.0040(11)
C6 0.0586(14) 0.0477(14) 0.0345(12) -0.0010(11) 0.0091(10) -0.0025(11)
C7 0.0718(17) 0.0499(16) 0.0334(13) 0.0030(12) -0.0042(12) -0.0160(13)
C8 0.0581(14) 0.0656(18) 0.0485(15) 0.0094(14) 0.0200(12) 0.0108(13)
C9 0.0802(18) 0.0400(13) 0.0343(13) -0.0027(12) 0.0004(12) -0.0004(13)
C10 0.0550(14) 0.0766(19) 0.0471(15) 0.0122(15) 0.0174(12) 0.0079(13)
C11 0.0523(15) 0.084(2) 0.0442(14) 0.0103(15) 0.0098(11) 0.0041(13)
C12 0.0681(16) 0.0740(19) 0.0437(14) 0.0046(14) 0.0207(12) 0.0108(15)

loop_
_atom_type_symbol
_atom_type_description
_atom_type_scat_dispersion_real
_atom_type_scat_dispersion_imag
_atom_type_scat_source
C C 0.0181 0.0091 'International Tables Vol C Tables 4.2.6.8 and 6.1.1.4'
H H 0.0000 0.0000 'International Tables Vol C Tables 4.2.6.8 and 6.1.1.4'
O O 0.0492 0.0322 'International Tables Vol C Tables 4.2.6.8 and 6.1.1.4'

loop_
_geom_angle_atom_site_label_1
_geom_angle_atom_site_label_2
_geom_angle_atom_site_label_3
_geom_angle
_geom_angle_site_symmetry_3
C3 O1 C12 117.3(2) .
C5 O2 C11 117.0(2) .
C6 C3 C9 119.5(2) .
C6 C3 O1 125.0(2) .
C9 C3 O1 115.5(2) .
C6 C4 C5 119.8(2) .
O2 C5 C4 124.6(2) .
O2 C5 C7 116.1(2) .
C4 C5 C7 119.3(2) .
C3 C6 C4 120.7(2) .
C9 C7 C5 120.3(2) .
C10 C8 C12 177.6(3) 3_666
C7 C9 C3 120.3(2) .
C8 C10 C11 178.7(3) .
O2 C11 C10 113.6(2) .
O1 C12 C8 113.5(2) 3_666

loop_
_geom_bond_atom_site_label_1
_geom_bond_atom_site_label_2
_geom_bond_distance
_geom_bond_site_symmetry_2
O1 C3 1.386(3) .
O1 C12 1.429(3) .
O2 C5 1.378(3) .
O2 C11 1.425(3) .
C3 C6 1.378(3) .
C3 C9 1.382(3) .
C4 C6 1.383(3) .
C4 C5 1.385(3) .
C5 C7 1.393(3) .
C7 C9 1.374(4) .
C8 C10 1.182(3) .
C8 C12 1.467(3) 3_666
C10 C11 1.469(3) .
C12 C8 1.467(3) 3_666
